data_7047450
loop_
_publ_author_name
'Zouzou, Amina'
'Beghidja, Adel'
'Long, J\'er\^ome'
'Beghidja, Chahrazed'
'G\'andara, Felipe'
'Guari, Yannick'
'Larionova, Joulia'

_publ_section_title
;
 Synthesis, structure and magnetic investigations of dinuclear lanthanide
 complexes based on 2-ethoxycinnamate.
;
_journal_issue 38
_journal_name_full 'Dalton transactions (Cambridge, England : 2003)'
_journal_page_first 13647
_journal_page_last 13656
_journal_paper_doi 10.1039/c8dt03020k
_journal_volume 47
_journal_year 2018
_chemical_formula_moiety 'C35 H41 Nd O11 S'
_chemical_formula_sum 'C35 H41 Nd O11 S'
_chemical_formula_weight 813.98
_space_group_crystal_system triclinic
_space_group_IT_number 2
_space_group_name_Hall '-P 1'
_space_group_name_H-M_alt 'P -1'
_symmetry_space_group_name_Hall '-P 1'
_symmetry_space_group_name_H-M 'P -1'
_atom_sites_solution_hydrogens mixed
_audit_creation_date 2018-06-16
_audit_creation_method
;
Olex2 1.2
(compiled May 18 2018 14:05:52 for OlexSys, GUI svn.r5506)
;
_audit_update_record
;
2018-06-21 deposited with the CCDC.
2018-09-05 downloaded from the CCDC.
;
_cell_angle_alpha 65.367(4)
_cell_angle_beta 87.895(4)
_cell_angle_gamma 74.296(4)
_cell_formula_units_Z 2
_cell_length_a 8.8882(6)
_cell_length_b 15.1063(9)
_cell_length_c 15.1815(9)
_cell_measurement_reflns_used 5227
_cell_measurement_temperature 296.15
_cell_measurement_theta_max 64.45
_cell_measurement_theta_min 3.21
_cell_volume 1777.0(2)
_computing_cell_refinement 'SAINT v8.37A (Bruker, 2015)'
_computing_data_reduction 'SAINT v8.37A (Bruker, 2015)'
_computing_molecular_graphics 'Olex2 (Dolomanov et al., 2009)'
_computing_publication_material 'Olex2 (Dolomanov et al., 2009)'
_computing_structure_refinement 'ShelXL (Sheldrick, 2015)'
_computing_structure_solution 'SHELXT 2014/5 (Sheldrick, 2014)'
_diffrn_ambient_temperature 296.15
_diffrn_measured_fraction_theta_full 0.949
_diffrn_measured_fraction_theta_max 0.949
_diffrn_measurement_device_type 'Bruker APEX-II CCD'
_diffrn_measurement_method '\f and \w scans'
_diffrn_radiation_type CuK\a
_diffrn_radiation_wavelength 1.54178
_diffrn_reflns_av_R_equivalents 0.0649
_diffrn_reflns_av_unetI/netI 0.0871
_diffrn_reflns_Laue_measured_fraction_full 0.949
_diffrn_reflns_Laue_measured_fraction_max 0.949
_diffrn_reflns_limit_h_max 10
_diffrn_reflns_limit_h_min -10
_diffrn_reflns_limit_k_max 17
_diffrn_reflns_limit_k_min -16
_diffrn_reflns_limit_l_max 17
_diffrn_reflns_limit_l_min -17
_diffrn_reflns_number 13984
_diffrn_reflns_point_group_measured_fraction_full 0.949
_diffrn_reflns_point_group_measured_fraction_max 0.949
_diffrn_reflns_theta_full 63.662
_diffrn_reflns_theta_max 63.662
_diffrn_reflns_theta_min 3.215
_diffrn_standards_number 0
_exptl_absorpt_coefficient_mu 12.188
_exptl_absorpt_correction_T_max 1.00
_exptl_absorpt_correction_T_min 0.64
_exptl_absorpt_correction_type multi-scan
_exptl_absorpt_process_details
;
'SADABS-2016/2 (Bruker,2016/2) was used for absorption correction. 
wR2(int) was 0.1189 before and 0.0708 after correction. 
The Ratio of minimum to maximum transmission is 0.6400. 
The \l/2 correction factor is Not present.'
;
_exptl_crystal_colour colourless
_exptl_crystal_colour_primary colourless
_exptl_crystal_density_diffrn 1.521
_exptl_crystal_description PLATE
_exptl_crystal_F_000 830
_exptl_crystal_size_max 0.2
_exptl_crystal_size_mid 0.1
_exptl_crystal_size_min 0.02
_refine_diff_density_max 0.932
_refine_diff_density_min -1.018
_refine_diff_density_rms 0.177
_refine_ls_extinction_method none
_refine_ls_goodness_of_fit_ref 1.088
_refine_ls_hydrogen_treatment constr
_refine_ls_matrix_type full
_refine_ls_number_parameters 438
_refine_ls_number_reflns 5559
_refine_ls_number_restraints 36
_refine_ls_restrained_S_all 1.085
_refine_ls_R_factor_all 0.0716
_refine_ls_R_factor_gt 0.0520
_refine_ls_shift/su_max 0.000
_refine_ls_shift/su_mean 0.000
_refine_ls_structure_factor_coef Fsqd
_refine_ls_weighting_details 'w=1/[\s^2^(Fo^2^)+(0.1056P)^2^] where P=(Fo^2^+2Fc^2^)/3'
_refine_ls_weighting_scheme calc
_refine_ls_wR_factor_gt 0.1442
_refine_ls_wR_factor_ref 0.1761
_reflns_Friedel_coverage 0.000
_reflns_number_gt 4439
_reflns_number_total 5559
_reflns_threshold_expression 'I > 2\s(I)'
_cod_data_source_file c8dt03020k2.cif
_cod_data_source_block EM28
_cod_depositor_comments 'Adding full bibliography for 7047449--7047454.cif.'
_cod_database_code 7047450
_shelx_shelxl_version_number 2017/1
_shelx_space_group_comment
;
The symmetry employed for this shelxl refinement is uniquely defined
by the following loop, which should always be used as a source of
symmetry information in preference to the above space-group names.
They are only intended as comments.
;
_shelx_estimated_absorpt_t_max 0.793
_shelx_estimated_absorpt_t_min 0.194
_olex2_refinement_description
;
1. Fixed Uiso
 At 1.2 times of:
  All C(H) groups, All C(H,H) groups
 At 1.5 times of:
  All C(H,H,H) groups, All O(H,H) groups
2. Rigid body (RIGU) restrains
 C26, C27, C28, C29, C30, C31
 with sigma for 1-2 distances of 0.004 and sigma for 1-3 distances of 0.004
3.a Riding coordinates:
 O1W(H1WA,H1WB)
3.b Secondary CH2 refined with riding coordinates:
 C10(H10A,H10B), C21(H21A,H21B), C32(H32A,H32B)
3.c Aromatic/amide H refined with riding coordinates:
 C2(H2), C3(H3), C5(H5), C6(H6), C7(H7), C8(H8), C13(H13), C14(H14), C16(H16),
 C17(H17), C18(H18), C19(H19), C24(H24), C25(H25), C27(H27), C28(H28), C29(H29),
  C30(H30)
3.d Idealised Me refined as rotating group:
 C11(H11A,H11B,H11C), C22(H22A,H22B,H22C), C33(H33A,H33B,H33C), C34(H34A,H34B,
 H34C), C35(H35A,H35B,H35C)
;
_olex2_submission_original_sample_id EM28
_olex2_submission_special_instructions 'No special instructions were received'

loop_
_space_group_symop_operation_xyz
'x, y, z'
'-x, -y, -z'

loop_
_atom_site_label
_atom_site_type_symbol
_atom_site_fract_x
_atom_site_fract_y
_atom_site_fract_z
_atom_site_U_iso_or_equiv
_atom_site_adp_type
_atom_site_occupancy
_atom_site_site_symmetry_order
_atom_site_calc_flag
_atom_site_refinement_flags_posn
_atom_site_refinement_flags_adp
Nd1 Nd 0.79969(5) 0.54475(3) 0.57235(3) 0.02447(19) Uani 1 1 d . .
S1 S 0.6159(4) 0.3742(2) 0.76606(18) 0.0502(7) Uani 1 1 d . .
O1 O 0.8238(8) 0.5929(6) 0.7075(5) 0.0481(19) Uani 1 1 d . .
O1W O 0.7371(8) 0.4444(5) 0.4878(5) 0.0432(17) Uani 1 1 d . .
H1WA H 0.647224 0.435384 0.501478 0.065 Uiso 1 1 d R .
H1WB H 0.800064 0.384904 0.511698 0.065 Uiso 1 1 d R .
O2 O 1.0191(7) 0.6000(5) 0.6144(5) 0.0395(16) Uani 1 1 d . .
O3 O 1.1117(9) 0.6343(7) 0.9394(6) 0.058(2) Uani 1 1 d . .
O4 O 0.6784(8) 0.7303(5) 0.4978(5) 0.0434(17) Uani 1 1 d . .
O5 O 0.5217(8) 0.6401(5) 0.5015(6) 0.0497(19) Uani 1 1 d . .
O6 O 0.2461(8) 1.0280(5) 0.3752(6) 0.0501(19) Uani 1 1 d . .
O7 O 1.0528(9) 0.6191(5) 0.2902(5) 0.0506(19) Uani 1 1 d . .
O8 O 0.9318(8) 0.5917(5) 0.4232(4) 0.0392(16) Uani 1 1 d . .
O9 O 0.8453(15) 0.9239(7) 0.0051(6) 0.106(4) Uani 1 1 d . .
O10 O 0.6110(8) 0.4679(5) 0.6763(5) 0.0486(18) Uani 1 1 d . .
C1 C 0.9582(11) 0.6047(7) 0.6904(7) 0.035(2) Uani 1 1 d . .
C2 C 1.0415(14) 0.6210(8) 0.7624(7) 0.048(3) Uani 1 1 d . .
H2 H 0.989983 0.626072 0.815240 0.058 Uiso 1 1 calc R .
C3 C 1.1842(12) 0.6287(7) 0.7544(7) 0.039(2) Uani 1 1 d . .
H3 H 1.224869 0.630324 0.696554 0.046 Uiso 1 1 calc R .
C4 C 1.2923(13) 0.6350(7) 0.8211(7) 0.039(2) Uani 1 1 d . .
C5 C 1.4437(13) 0.6346(9) 0.7943(8) 0.050(3) Uani 1 1 d . .
H5 H 1.468268 0.633802 0.734563 0.060 Uiso 1 1 calc R .
C6 C 1.5588(15) 0.6354(10) 0.8517(10) 0.060(3) Uani 1 1 d . .
H6 H 1.658761 0.635604 0.831302 0.072 Uiso 1 1 calc R .
C7 C 1.5213(15) 0.6359(11) 0.9407(10) 0.072(4) Uani 1 1 d . .
H7 H 1.598174 0.635261 0.981093 0.086 Uiso 1 1 calc R .
C8 C 1.3724(15) 0.6375(10) 0.9711(9) 0.062(3) Uani 1 1 d . .
H8 H 1.349259 0.640025 1.030378 0.074 Uiso 1 1 calc R .
C9 C 1.2578(13) 0.6351(9) 0.9134(8) 0.050(3) Uani 1 1 d . .
C10 C 1.0788(14) 0.6300(10) 1.0336(9) 0.058(3) Uani 1 1 d . .
H10A H 1.095988 0.687963 1.039853 0.070 Uiso 1 1 calc R .
H10B H 1.145207 0.568404 1.083813 0.070 Uiso 1 1 calc R .
C11 C 0.9099(15) 0.6315(12) 1.0416(11) 0.079(4) Uani 1 1 d . .
H11A H 0.846722 0.690660 0.988645 0.118 Uiso 1 1 calc GR .
H11B H 0.878352 0.633222 1.102131 0.118 Uiso 1 1 calc GR .
H11C H 0.896255 0.571730 1.039002 0.118 Uiso 1 1 calc GR .
C12 C 0.5397(10) 0.7247(8) 0.4866(7) 0.034(2) Uani 1 1 d . .
C13 C 0.4111(12) 0.8186(8) 0.4515(8) 0.043(2) Uani 1 1 d . .
H13 H 0.434903 0.879921 0.432504 0.051 Uiso 1 1 calc R .
C14 C 0.2610(12) 0.8198(8) 0.4457(8) 0.043(2) Uani 1 1 d . .
H14 H 0.246616 0.755888 0.464164 0.051 Uiso 1 1 calc R .
C15 C 0.1157(11) 0.9015(8) 0.4160(8) 0.043(3) Uani 1 1 d . .
C16 C -0.0267(12) 0.8769(9) 0.4223(9) 0.049(3) Uani 1 1 d . .
H16 H -0.024007 0.809069 0.444307 0.059 Uiso 1 1 calc R .
C17 C -0.1706(13) 0.9489(10) 0.3972(10) 0.061(3) Uani 1 1 d . .
H17 H -0.262585 0.930054 0.399795 0.073 Uiso 1 1 calc R .
C18 C -0.1759(13) 1.0480(9) 0.3685(9) 0.060(3) Uani 1 1 d . .
H18 H -0.272136 1.096683 0.356198 0.072 Uiso 1 1 calc R .
C19 C -0.0345(13) 1.0773(8) 0.3574(9) 0.054(3) Uani 1 1 d . .
H19 H -0.039118 1.145642 0.332923 0.065 Uiso 1 1 calc R .
C20 C 0.1066(12) 1.0064(7) 0.3822(7) 0.041(2) Uani 1 1 d . .
C21 C 0.2408(13) 1.1326(7) 0.3480(9) 0.052(3) Uani 1 1 d . .
H21A H 0.175210 1.158683 0.389240 0.062 Uiso 1 1 calc R .
H21B H 0.198484 1.174119 0.280901 0.062 Uiso 1 1 calc R .
C22 C 0.4066(14) 1.1336(9) 0.3610(9) 0.058(3) Uani 1 1 d . .
H22A H 0.471176 1.103840 0.322756 0.087 Uiso 1 1 calc GR .
H22B H 0.444788 1.095318 0.428338 0.087 Uiso 1 1 calc GR .
H22C H 0.410079 1.202335 0.340132 0.087 Uiso 1 1 calc GR .
C23 C 0.9441(11) 0.6486(7) 0.3361(6) 0.035(2) Uani 1 1 d . .
C24 C 0.8306(11) 0.7485(7) 0.2894(6) 0.036(2) Uani 1 1 d . .
H24 H 0.757240 0.769935 0.326823 0.044 Uiso 1 1 calc R .
C25 C 0.8272(14) 0.8092(7) 0.1976(8) 0.050(3) Uani 1 1 d . .
H25 H 0.899410 0.785750 0.160814 0.061 Uiso 1 1 calc R .
C26 C 0.7174(16) 0.9126(8) 0.1472(8) 0.062(3) Uani 1 1 d . U
C27 C 0.608(2) 0.9566(10) 0.1884(10) 0.090(5) Uani 1 1 d . U
H27 H 0.599556 0.920610 0.254339 0.108 Uiso 1 1 calc R .
C28 C 0.503(2) 1.0521(13) 0.1416(13) 0.116(7) Uani 1 1 d . U
H28 H 0.425211 1.076807 0.174704 0.139 Uiso 1 1 calc R .
C29 C 0.517(3) 1.1093(13) 0.0462(13) 0.135(9) Uani 1 1 d . U
H29 H 0.449417 1.174057 0.012743 0.162 Uiso 1 1 calc R .
C30 C 0.634(2) 1.0681(11) 0.0011(12) 0.118(7) Uani 1 1 d . U
H30 H 0.647159 1.107569 -0.063054 0.142 Uiso 1 1 calc R .
C31 C 0.732(2) 0.9708(11) 0.0467(10) 0.088(5) Uani 1 1 d . U
C32 C 0.880(2) 0.9827(13) -0.0945(11) 0.112(6) Uani 1 1 d . .
H32A H 0.787409 1.007424 -0.139370 0.134 Uiso 1 1 calc R .
H32B H 0.911516 1.040570 -0.097824 0.134 Uiso 1 1 calc R .
C33 C 1.003(3) 0.9172(17) -0.1195(13) 0.133(8) Uani 1 1 d . .
H33A H 1.025841 0.952768 -0.185227 0.200 Uiso 1 1 calc GR .
H33B H 0.972130 0.859046 -0.113708 0.200 Uiso 1 1 calc GR .
H33C H 1.095446 0.895439 -0.076327 0.200 Uiso 1 1 calc GR .
C34 C 0.667(2) 0.2725(10) 0.7300(11) 0.093(5) Uani 1 1 d . .
H34A H 0.597689 0.288715 0.674788 0.140 Uiso 1 1 calc GR .
H34B H 0.656342 0.211624 0.782757 0.140 Uiso 1 1 calc GR .
H34C H 0.772949 0.262310 0.712878 0.140 Uiso 1 1 calc GR .
C35 C 0.4160(18) 0.3795(11) 0.7813(11) 0.089(5) Uani 1 1 d . .
H35A H 0.368500 0.431132 0.803079 0.134 Uiso 1 1 calc GR .
H35B H 0.407857 0.315061 0.828689 0.134 Uiso 1 1 calc GR .
H35C H 0.362981 0.395304 0.720366 0.134 Uiso 1 1 calc GR .

loop_
_atom_site_aniso_label
_atom_site_aniso_U_11
_atom_site_aniso_U_22
_atom_site_aniso_U_33
_atom_site_aniso_U_23
_atom_site_aniso_U_13
_atom_site_aniso_U_12
Nd1 0.0196(3) 0.0266(3) 0.0258(3) -0.01074(19) 0.00345(17) -0.00523(19)
S1 0.0576(18) 0.0579(16) 0.0349(13) -0.0157(12) 0.0086(12) -0.0229(14)
O1 0.035(4) 0.079(5) 0.055(4) -0.047(4) 0.011(3) -0.024(4)
O1W 0.031(4) 0.055(4) 0.062(5) -0.036(4) 0.014(3) -0.022(3)
O2 0.030(4) 0.053(4) 0.043(4) -0.028(3) 0.009(3) -0.012(3)
O3 0.038(5) 0.102(6) 0.056(5) -0.050(5) 0.012(4) -0.027(4)
O4 0.027(4) 0.042(4) 0.064(5) -0.024(3) 0.006(3) -0.012(3)
O5 0.038(4) 0.027(4) 0.087(6) -0.024(4) -0.009(4) -0.012(3)
O6 0.022(4) 0.035(4) 0.084(6) -0.019(4) 0.004(3) -0.004(3)
O7 0.049(5) 0.048(4) 0.037(4) -0.011(3) 0.013(3) 0.001(4)
O8 0.042(4) 0.040(4) 0.029(4) -0.009(3) 0.005(3) -0.010(3)
O9 0.149(11) 0.066(6) 0.040(5) 0.016(5) 0.013(6) 0.004(7)
O10 0.041(4) 0.046(4) 0.052(4) -0.012(3) 0.015(3) -0.017(3)
C1 0.036(6) 0.027(5) 0.050(6) -0.024(5) -0.004(5) -0.008(4)
C2 0.066(8) 0.044(6) 0.032(5) -0.014(5) 0.000(5) -0.016(6)
C3 0.034(6) 0.042(6) 0.038(5) -0.012(5) 0.006(4) -0.016(5)
C4 0.056(7) 0.028(5) 0.041(6) -0.018(4) 0.001(5) -0.019(5)
C5 0.044(7) 0.065(7) 0.050(6) -0.031(6) 0.016(5) -0.021(6)
C6 0.047(8) 0.072(8) 0.079(9) -0.049(7) 0.022(6) -0.020(6)
C7 0.051(8) 0.107(11) 0.081(9) -0.051(9) 0.014(7) -0.043(8)
C8 0.056(8) 0.095(10) 0.052(7) -0.041(7) 0.007(6) -0.035(7)
C9 0.045(7) 0.060(7) 0.052(7) -0.033(6) 0.004(5) -0.010(6)
C10 0.046(7) 0.083(9) 0.063(8) -0.051(7) 0.012(6) -0.017(6)
C11 0.049(8) 0.101(11) 0.099(11) -0.057(10) 0.015(7) -0.016(8)
C12 0.019(5) 0.053(6) 0.036(5) -0.026(5) 0.004(4) -0.006(4)
C13 0.035(6) 0.034(5) 0.057(7) -0.022(5) -0.003(5) 0.000(4)
C14 0.031(6) 0.034(5) 0.057(7) -0.016(5) 0.006(5) -0.004(4)
C15 0.020(5) 0.049(6) 0.056(6) -0.020(5) 0.003(4) -0.006(5)
C16 0.035(6) 0.046(6) 0.074(8) -0.032(6) -0.004(5) -0.009(5)
C17 0.024(6) 0.074(9) 0.097(10) -0.048(8) 0.001(6) -0.013(6)
C18 0.026(6) 0.060(8) 0.082(9) -0.027(7) -0.006(6) 0.002(5)
C19 0.031(6) 0.036(6) 0.088(9) -0.022(6) 0.004(6) -0.002(5)
C20 0.031(6) 0.036(5) 0.049(6) -0.015(5) 0.005(4) -0.003(5)
C21 0.044(7) 0.028(5) 0.069(8) -0.007(5) 0.007(5) -0.010(5)
C22 0.052(8) 0.062(8) 0.066(8) -0.026(6) 0.020(6) -0.030(6)
C23 0.036(6) 0.038(5) 0.019(5) -0.004(4) -0.002(4) -0.006(4)
C24 0.034(6) 0.036(5) 0.022(5) 0.001(4) -0.005(4) -0.003(4)
C25 0.068(8) 0.026(5) 0.055(7) -0.018(5) 0.000(6) -0.007(5)
C26 0.083(9) 0.028(5) 0.050(6) -0.009(4) -0.020(5) 0.013(5)
C27 0.117(12) 0.067(8) 0.054(7) -0.030(6) -0.030(7) 0.037(8)
C28 0.120(15) 0.093(10) 0.089(9) -0.046(8) -0.019(9) 0.056(9)
C29 0.167(19) 0.079(11) 0.082(9) -0.018(7) -0.032(10) 0.065(11)
C30 0.163(18) 0.052(8) 0.068(9) 0.010(7) -0.009(9) 0.024(9)
C31 0.113(13) 0.057(7) 0.054(7) -0.005(6) -0.011(7) 0.012(7)
C32 0.125(17) 0.093(12) 0.066(11) 0.007(9) -0.005(10) -0.016(12)
C33 0.131(19) 0.16(2) 0.068(11) -0.019(12) 0.032(11) -0.025(16)
C34 0.145(17) 0.056(8) 0.081(10) -0.028(8) 0.039(10) -0.036(10)
C35 0.083(11) 0.085(10) 0.101(12) -0.022(9) 0.047(9) -0.058(9)

loop_
_atom_type_symbol
_atom_type_description
_atom_type_scat_dispersion_real
_atom_type_scat_dispersion_imag
_atom_type_scat_source
C C 0.0181 0.0091 'International Tables Vol C Tables 4.2.6.8 and 6.1.1.4'
H H 0.0000 0.0000 'International Tables Vol C Tables 4.2.6.8 and 6.1.1.4'
Nd Nd -3.1807 10.9079 'International Tables Vol C Tables 4.2.6.8 and 6.1.1.4'
O O 0.0492 0.0322 'International Tables Vol C Tables 4.2.6.8 and 6.1.1.4'
S S 0.3331 0.5567 'International Tables Vol C Tables 4.2.6.8 and 6.1.1.4'

loop_
_geom_angle_atom_site_label_1
_geom_angle_atom_site_label_2
_geom_angle_atom_site_label_3
_geom_angle
_geom_angle_site_symmetry_1
_geom_angle_site_symmetry_3
O1 Nd1 O1W 157.5(2) . .
O1 Nd1 O2 52.1(2) . .
O1 Nd1 O5 102.8(2) . .
O1 Nd1 O7 76.0(3) . 2_766
O1 Nd1 O8 108.1(2) . 2_766
O1 Nd1 C23 93.1(3) . 2_766
O1W Nd1 O8 72.9(2) . 2_766
O1W Nd1 C23 79.0(2) . 2_766
O2 Nd1 O1W 142.6(2) . .
O2 Nd1 O7 80.4(2) . 2_766
O2 Nd1 O8 73.1(2) . 2_766
O2 Nd1 C23 76.7(2) . 2_766
O4 Nd1 O1 76.8(2) . .
O4 Nd1 O1W 117.5(2) . .
O4 Nd1 O2 80.8(2) . .
O4 Nd1 O5 51.9(2) . .
O4 Nd1 O7 152.7(3) . 2_766
O4 Nd1 O8 139.9(2) . 2_766
O4 Nd1 C23 156.9(3) . 2_766
O5 Nd1 O1W 77.1(2) . .
O5 Nd1 O2 132.0(2) . .
O5 Nd1 O7 138.8(2) . 2_766
O5 Nd1 O8 148.9(2) . 2_766
O5 Nd1 C23 151.1(2) . 2_766
O7 Nd1 O1W 89.3(2) 2_766 .
O7 Nd1 O8 49.7(2) 2_766 2_766
O7 Nd1 C23 24.7(2) 2_766 2_766
O8 Nd1 O1 126.8(2) . .
O8 Nd1 O1W 74.6(2) . .
O8 Nd1 O2 77.3(2) . .
O8 Nd1 O4 80.1(2) . .
O8 Nd1 O5 99.2(2) . .
O8 Nd1 O7 114.5(2) . 2_766
O8 Nd1 O8 65.0(2) . 2_766
O8 Nd1 O10 152.6(3) . .
O8 Nd1 C23 90.0(2) . 2_766
O8 Nd1 C23 25.0(2) 2_766 2_766
O10 Nd1 O1 80.4(2) . .
O10 Nd1 O1W 78.8(2) . .
O10 Nd1 O2 129.5(2) . .
O10 Nd1 O4 107.0(2) . .
O10 Nd1 O5 68.1(2) . .
O10 Nd1 O7 71.2(2) . 2_766
O10 Nd1 O8 113.1(2) . 2_766
O10 Nd1 C23 91.3(2) . 2_766
O10 S1 C34 105.9(6) . .
O10 S1 C35 103.7(6) . .
C35 S1 C34 97.8(8) . .
C1 O1 Nd1 94.8(6) . .
Nd1 O1W H1WA 109.2 . .
Nd1 O1W H1WB 109.3 . .
H1WA O1W H1WB 104.5 . .
C1 O2 Nd1 92.6(5) . .
C9 O3 C10 117.2(8) . .
C12 O4 Nd1 94.9(6) . .
C12 O5 Nd1 93.7(5) . .
C20 O6 C21 116.9(8) . .
C23 O7 Nd1 98.8(5) . 2_766
Nd1 O8 Nd1 115.0(2) . 2_766
C23 O8 Nd1 91.1(6) . 2_766
C23 O8 Nd1 153.9(6) . .
C31 O9 C32 118.9(12) . .
S1 O10 Nd1 137.2(4) . .
O1 C1 O2 120.0(8) . .
O1 C1 C2 117.4(9) . .
O2 C1 C2 122.6(9) . .
C1 C2 H2 118.8 . .
C3 C2 C1 122.4(10) . .
C3 C2 H2 118.8 . .
C2 C3 H3 114.5 . .
C2 C3 C4 131.0(10) . .
C4 C3 H3 114.5 . .
C5 C4 C3 117.0(9) . .
C5 C4 C9 117.4(10) . .
C9 C4 C3 125.4(10) . .
C4 C5 H5 118.3 . .
C6 C5 C4 123.3(11) . .
C6 C5 H5 118.3 . .
C5 C6 H6 121.1 . .
C5 C6 C7 117.8(12) . .
C7 C6 H6 121.1 . .
C6 C7 H7 119.2 . .
C6 C7 C8 121.7(12) . .
C8 C7 H7 119.2 . .
C7 C8 H8 120.0 . .
C7 C8 C9 120.1(12) . .
C9 C8 H8 120.0 . .
O3 C9 C4 117.1(10) . .
O3 C9 C8 123.2(10) . .
C8 C9 C4 119.7(11) . .
O3 C10 H10A 110.7 . .
O3 C10 H10B 110.7 . .
O3 C10 C11 105.4(10) . .
H10A C10 H10B 108.8 . .
C11 C10 H10A 110.7 . .
C11 C10 H10B 110.7 . .
C10 C11 H11A 109.5 . .
C10 C11 H11B 109.5 . .
C10 C11 H11C 109.5 . .
H11A C11 H11B 109.5 . .
H11A C11 H11C 109.5 . .
H11B C11 H11C 109.5 . .
O4 C12 C13 118.1(9) . .
O5 C12 O4 118.6(9) . .
O5 C12 C13 123.2(9) . .
C12 C13 H13 118.7 . .
C14 C13 C12 122.6(10) . .
C14 C13 H13 118.7 . .
C13 C14 H14 113.8 . .
C13 C14 C15 132.5(10) . .
C15 C14 H14 113.8 . .
C16 C15 C14 118.6(10) . .
C16 C15 C20 116.9(9) . .
C20 C15 C14 124.5(9) . .
C15 C16 H16 118.5 . .
C17 C16 C15 122.9(11) . .
C17 C16 H16 118.5 . .
C16 C17 H17 120.5 . .
C18 C17 C16 118.9(11) . .
C18 C17 H17 120.5 . .
C17 C18 H18 119.9 . .
C17 C18 C19 120.2(11) . .
C19 C18 H18 119.9 . .
C18 C19 H19 119.7 . .
C20 C19 C18 120.5(11) . .
C20 C19 H19 119.7 . .
O6 C20 C15 115.6(8) . .
C19 C20 O6 124.0(10) . .
C19 C20 C15 120.4(10) . .
O6 C21 H21A 110.5 . .
O6 C21 H21B 110.5 . .
O6 C21 C22 106.3(9) . .
H21A C21 H21B 108.7 . .
C22 C21 H21A 110.5 . .
C22 C21 H21B 110.5 . .
C21 C22 H22A 109.5 . .
C21 C22 H22B 109.5 . .
C21 C22 H22C 109.5 . .
H22A C22 H22B 109.5 . .
H22A C22 H22C 109.5 . .
H22B C22 H22C 109.5 . .
O7 C23 C24 120.8(8) . .
O8 C23 O7 120.2(9) . .
O8 C23 C24 119.1(9) . .
C23 C24 H24 118.4 . .
C25 C24 C23 123.2(10) . .
C25 C24 H24 118.4 . .
C24 C25 H25 117.3 . .
C24 C25 C26 125.4(11) . .
C26 C25 H25 117.3 . .
C27 C26 C25 125.0(12) . .
C27 C26 C31 116.4(11) . .
C31 C26 C25 118.6(12) . .
C26 C27 H27 117.3 . .
C26 C27 C28 125.3(15) . .
C28 C27 H27 117.3 . .
C27 C28 H28 120.5 . .
C29 C28 C27 119.0(16) . .
C29 C28 H28 120.5 . .
C28 C29 H29 121.1 . .
C28 C29 C30 117.7(14) . .
C30 C29 H29 121.1 . .
C29 C30 H30 118.5 . .
C29 C30 C31 123.0(16) . .
C31 C30 H30 118.5 . .
O9 C31 C26 115.7(11) . .
O9 C31 C30 125.9(14) . .
C30 C31 C26 118.4(15) . .
O9 C32 H32A 110.2 . .
O9 C32 H32B 110.2 . .
H32A C32 H32B 108.5 . .
C33 C32 O9 107.5(14) . .
C33 C32 H32A 110.2 . .
C33 C32 H32B 110.2 . .
C32 C33 H33A 109.5 . .
C32 C33 H33B 109.5 . .
C32 C33 H33C 109.5 . .
H33A C33 H33B 109.5 . .
H33A C33 H33C 109.5 . .
H33B C33 H33C 109.5 . .
S1 C34 H34A 109.5 . .
S1 C34 H34B 109.5 . .
S1 C34 H34C 109.5 . .
H34A C34 H34B 109.5 . .
H34A C34 H34C 109.5 . .
H34B C34 H34C 109.5 . .
S1 C35 H35A 109.5 . .
S1 C35 H35B 109.5 . .
S1 C35 H35C 109.5 . .
H35A C35 H35B 109.5 . .
H35A C35 H35C 109.5 . .
H35B C35 H35C 109.5 . .

loop_
_geom_bond_atom_site_label_1
_geom_bond_atom_site_label_2
_geom_bond_distance
_geom_bond_site_symmetry_2
Nd1 O1 2.479(6) .
Nd1 O1W 2.527(6) .
Nd1 O2 2.515(7) .
Nd1 O4 2.472(7) .
Nd1 O5 2.513(7) .
Nd1 O7 2.517(7) 2_766
Nd1 O8 2.434(6) .
Nd1 O8 2.680(7) 2_766
Nd1 O10 2.446(7) .
Nd1 C23 2.983(9) 2_766
S1 O10 1.491(7) .
S1 C34 1.782(14) .
S1 C35 1.768(14) .
O1 C1 1.258(12) .
O1W H1WA 0.8499 .
O1W H1WB 0.8501 .
O2 C1 1.276(12) .
O3 C9 1.344(13) .
O3 C10 1.427(13) .
O4 C12 1.281(11) .
O5 C12 1.256(11) .
O6 C20 1.355(12) .
O6 C21 1.443(12) .
O7 C23 1.263(11) .
O8 C23 1.262(10) .
O9 C31 1.363(18) .
O9 C32 1.471(17) .
C1 C2 1.478(13) .
C2 H2 0.9300 .
C2 C3 1.301(14) .
C3 H3 0.9300 .
C3 C4 1.470(13) .
C4 C5 1.391(14) .
C4 C9 1.424(14) .
C5 H5 0.9300 .
C5 C6 1.373(16) .
C6 H6 0.9300 .
C6 C7 1.382(18) .
C7 H7 0.9300 .
C7 C8 1.384(17) .
C8 H8 0.9300 .
C8 C9 1.384(15) .
C10 H10A 0.9700 .
C10 H10B 0.9700 .
C10 C11 1.496(16) .
C11 H11A 0.9600 .
C11 H11B 0.9600 .
C11 H11C 0.9600 .
C12 C13 1.462(14) .
C13 H13 0.9300 .
C13 C14 1.336(14) .
C14 H14 0.9300 .
C14 C15 1.453(14) .
C15 C16 1.402(14) .
C15 C20 1.426(14) .
C16 H16 0.9300 .
C16 C17 1.379(15) .
C17 H17 0.9300 .
C17 C18 1.361(17) .
C18 H18 0.9300 .
C18 C19 1.423(16) .
C19 H19 0.9300 .
C19 C20 1.354(14) .
C21 H21A 0.9700 .
C21 H21B 0.9700 .
C21 C22 1.500(15) .
C22 H22A 0.9600 .
C22 H22B 0.9600 .
C22 H22C 0.9600 .
C23 C24 1.460(13) .
C24 H24 0.9300 .
C24 C25 1.306(14) .
C25 H25 0.9300 .
C25 C26 1.487(14) .
C26 C27 1.319(19) .
C26 C31 1.430(18) .
C27 H27 0.9300 .
C27 C28 1.383(19) .
C28 H28 0.9300 .
C28 C29 1.36(2) .
C29 H29 0.9300 .
C29 C30 1.37(2) .
C30 H30 0.9300 .
C30 C31 1.380(19) .
C32 H32A 0.9700 .
C32 H32B 0.9700 .
C32 C33 1.42(2) .
C33 H33A 0.9600 .
C33 H33B 0.9600 .
C33 H33C 0.9600 .
C34 H34A 0.9600 .
C34 H34B 0.9600 .
C34 H34C 0.9600 .
C35 H35A 0.9600 .
C35 H35B 0.9600 .
C35 H35C 0.9600 .
